data_7035559
loop_
_publ_author_name
'Thale, Pranila B.'
'Borase, Pravin N.'
'Shankarling, Ganapati S.'

_publ_section_title
;
 Maleimide fused boron-fluorine complexes: synthesis, photophysical and
 electrochemical properties.
;
_journal_issue 31
_journal_name_full 'Dalton transactions (Cambridge, England : 2003)'
_journal_page_first 13947
_journal_page_last 13954
_journal_paper_doi 10.1039/c5dt01339a
_journal_volume 44
_journal_year 2015
_chemical_formula_sum 'C26 H17 B F2 N2 O'
_chemical_formula_weight 422.23
_space_group_crystal_system monoclinic
_space_group_IT_number 14
_space_group_name_Hall '-P 2yn'
_space_group_name_H-M_alt 'P 1 21/n 1'
_symmetry_space_group_name_Hall '-P 2yn'
_symmetry_space_group_name_H-M 'P 1 21/n 1'
_atom_sites_solution_hydrogens geom
_audit_creation_method SHELXL-2013
_audit_update_record
;
2015-05-27 deposited with the CCDC.
2015-06-25 downloaded from the CCDC.
;
_cell_angle_alpha 90
_cell_angle_beta 98.6440(10)
_cell_angle_gamma 90
_cell_formula_units_Z 4
_cell_length_a 11.0852(4)
_cell_length_b 12.5966(4)
_cell_length_c 14.3350(5)
_cell_measurement_temperature 296(2)
_cell_volume 1978.94(12)
_computing_structure_refinement 'SHELXL-2013 (Sheldrick, 2013)'
_diffrn_ambient_temperature 296(2)
_diffrn_measured_fraction_theta_full 0.974
_diffrn_measured_fraction_theta_max 0.998
_diffrn_measurement_device_type BRUKER
_diffrn_radiation_type CuK\a
_diffrn_radiation_wavelength 1.54178
_diffrn_reflns_av_R_equivalents 0.0206
_diffrn_reflns_av_unetI/netI 0.0181
_diffrn_reflns_laue_measured_fraction_full 0.974
_diffrn_reflns_laue_measured_fraction_max 0.998
_diffrn_reflns_limit_h_max 12
_diffrn_reflns_limit_h_min -13
_diffrn_reflns_limit_k_max 14
_diffrn_reflns_limit_k_min -14
_diffrn_reflns_limit_l_max 16
_diffrn_reflns_limit_l_min -14
_diffrn_reflns_number 13660
_diffrn_reflns_point_group_measured_fraction_full 0.974
_diffrn_reflns_point_group_measured_fraction_max 0.998
_diffrn_reflns_theta_full 67.679
_diffrn_reflns_theta_max 66.638
_diffrn_reflns_theta_min 4.697
_exptl_absorpt_coefficient_mu 0.816
_exptl_crystal_colour yellow
_exptl_crystal_density_diffrn 1.417
_exptl_crystal_description needle
_exptl_crystal_F_000 872
_exptl_crystal_preparation Luminescent
_exptl_crystal_recrystallization_method 'Re-crystallisation from solvent: chloroform and acetone'
_refine_diff_density_max 0.157
_refine_diff_density_min -0.201
_refine_diff_density_rms 0.036
_refine_ls_extinction_method none
_refine_ls_goodness_of_fit_ref 1.044
_refine_ls_hydrogen_treatment constr
_refine_ls_matrix_type full
_refine_ls_number_parameters 289
_refine_ls_number_reflns 3482
_refine_ls_number_restraints 0
_refine_ls_restrained_S_all 1.044
_refine_ls_R_factor_all 0.0329
_refine_ls_R_factor_gt 0.0302
_refine_ls_shift/su_max 0.001
_refine_ls_shift/su_mean 0.000
_refine_ls_structure_factor_coef Fsqd
_refine_ls_weighting_details 'w=1/[\s^2^(Fo^2^)+(0.0346P)^2^+0.7340P] where P=(Fo^2^+2Fc^2^)/3'
_refine_ls_weighting_scheme calc
_refine_ls_wR_factor_gt 0.0754
_refine_ls_wR_factor_ref 0.0774
_reflns_Friedel_coverage 0.000
_reflns_number_gt 3212
_reflns_number_total 3482
_reflns_threshold_expression 'I > 2\s(I)'
_cod_data_source_file c5dt01339a2.cif
_cod_data_source_block BF3_I_0m
_cod_depositor_comments 'Adding full bibliography for 7035559.cif.'
_cod_database_code 7035559
_audit_block_doi 10.5517/cc14433h
_shelx_space_group_comment
;
The symmetry employed for this shelxl refinement is uniquely defined
by the following loop, which should always be used as a source of
symmetry information in preference to the above space-group names.
They are only intended as comments.
;
_shelxl_version_number 2013-3

loop_
_space_group_symop_operation_xyz
'x, y, z'
'-x+1/2, y+1/2, -z+1/2'
'-x, -y, -z'
'x-1/2, -y-1/2, z-1/2'

loop_
_atom_site_label
_atom_site_type_symbol
_atom_site_fract_x
_atom_site_fract_y
_atom_site_fract_z
_atom_site_U_iso_or_equiv
_atom_site_adp_type
_atom_site_occupancy
_atom_site_site_symmetry_order
_atom_site_calc_flag
_atom_site_refinement_flags_posn
_atom_site_refinement_flags_adp
F1 F 0.80895(6) 0.69708(5) 0.14981(5) 0.03008(18) Uani 1 1 d . .
F2 F 0.82316(6) 0.83486(6) 0.05129(5) 0.03072(18) Uani 1 1 d . .
C9 C 0.88007(11) 1.00293(10) 0.33782(8) 0.0254(3) Uani 1 1 d . .
H9 H 0.8466 1.0561 0.3710 0.031 Uiso 1 1 calc R U
C29 C 0.67710(10) 0.96801(9) 0.24503(8) 0.0215(2) Uani 1 1 d . .
H29 H 0.6436 1.0231 0.2759 0.026 Uiso 1 1 calc R U
C18 C 0.42123(10) 0.91084(10) 0.34538(8) 0.0229(3) Uani 1 1 d . .
H18 H 0.4649 0.8565 0.3219 0.027 Uiso 1 1 calc R U
O4 O 0.55513(7) 0.71304(7) 0.01457(6) 0.0276(2) Uani 1 1 d . .
C11 C 0.31213(11) 0.81290(10) -0.07572(8) 0.0259(3) Uani 1 1 d . .
H11 H 0.3825 0.7931 -0.0993 0.031 Uiso 1 1 calc R U
C15 C 0.21089(11) 0.86909(10) 0.05275(8) 0.0242(3) Uani 1 1 d . .
H15 H 0.2137 0.8874 0.1159 0.029 Uiso 1 1 calc R U
C25 C 0.34955(10) 1.08737(10) 0.13466(8) 0.0240(3) Uani 1 1 d . .
H25 H 0.3627 1.0914 0.0722 0.029 Uiso 1 1 calc R U
C23 C 0.26052(11) 1.16201(10) 0.26259(9) 0.0278(3) Uani 1 1 d . .
H23 H 0.2147 1.2148 0.2860 0.033 Uiso 1 1 calc R U
C4 C 0.80610(10) 0.94687(9) 0.26699(8) 0.0214(2) Uani 1 1 d . .
C17 C 0.37977(10) 0.99785(9) 0.28627(8) 0.0204(2) Uani 1 1 d . .
C10 C 0.31916(10) 0.84325(9) 0.01860(8) 0.0209(2) Uani 1 1 d . .
C24 C 0.27798(11) 1.16533(10) 0.17036(9) 0.0281(3) Uani 1 1 d . .
H24 H 0.2425 1.2192 0.1311 0.034 Uiso 1 1 calc R U
C22 C 0.31109(10) 1.07937(10) 0.32309(8) 0.0233(3) Uani 1 1 d . .
C7 C 1.05153(11) 0.90081(11) 0.30802(9) 0.0317(3) Uani 1 1 d . .
H7 H 1.1342 0.8844 0.3209 0.038 Uiso 1 1 calc R U
C8 C 1.00220(11) 0.97962(11) 0.35856(9) 0.0301(3) Uani 1 1 d . .
H8 H 1.0515 1.0163 0.4061 0.036 Uiso 1 1 calc R U
C19 C 0.39812(11) 0.90552(11) 0.43626(8) 0.0277(3) Uani 1 1 d . .
H19 H 0.4245 0.8471 0.4735 0.033 Uiso 1 1 calc R U
C20 C 0.33449(11) 0.98823(11) 0.47357(9) 0.0303(3) Uani 1 1 d . .
H20 H 0.3209 0.9851 0.5360 0.036 Uiso 1 1 calc R U
N2 N 0.64615(8) 0.82765(8) 0.13059(6) 0.0207(2) Uani 1 1 d . .
N1 N 0.85540(8) 0.86946(8) 0.21825(7) 0.0212(2) Uani 1 1 d . .
C12 C 0.20050(12) 0.81222(11) -0.13442(9) 0.0313(3) Uani 1 1 d . .
H12 H 0.1968 0.7928 -0.1974 0.038 Uiso 1 1 calc R U
C13 C 0.09477(11) 0.84021(11) -0.10013(9) 0.0314(3) Uani 1 1 d . .
H13 H 0.0205 0.8405 -0.1401 0.038 Uiso 1 1 calc R U
C14 C 0.09990(11) 0.86775(10) -0.00605(9) 0.0288(3) Uani 1 1 d . .
H14 H 0.0288 0.8853 0.0175 0.035 Uiso 1 1 calc R U
C21 C 0.29258(11) 1.07299(11) 0.41884(9) 0.0288(3) Uani 1 1 d . .
H21 H 0.2513 1.1273 0.4446 0.035 Uiso 1 1 calc R U
C28 C 0.60411(10) 0.90992(9) 0.18102(8) 0.0196(2) Uani 1 1 d . .
C26 C 0.47295(10) 0.92326(9) 0.14981(8) 0.0196(2) Uani 1 1 d . .
C16 C 0.40033(10) 1.00535(9) 0.19036(8) 0.0199(2) Uani 1 1 d . .
B4 B 0.78145(12) 0.80300(11) 0.13264(9) 0.0214(3) Uani 1 1 d . .
C6 C 0.97636(11) 0.84766(10) 0.23895(9) 0.0270(3) Uani 1 1 d . .
H6 H 1.0093 0.7948 0.2051 0.032 Uiso 1 1 calc R U
C2 C 0.54904(10) 0.78804(9) 0.06700(8) 0.0208(2) Uani 1 1 d . .
C27 C 0.43869(10) 0.85391(9) 0.07869(8) 0.0200(2) Uani 1 1 d . .

loop_
_atom_site_aniso_label
_atom_site_aniso_U_11
_atom_site_aniso_U_22
_atom_site_aniso_U_33
_atom_site_aniso_U_23
_atom_site_aniso_U_13
_atom_site_aniso_U_12
F1 0.0255(4) 0.0225(4) 0.0407(4) -0.0023(3) -0.0001(3) 0.0042(3)
F2 0.0238(4) 0.0464(5) 0.0231(4) 0.0006(3) 0.0070(3) -0.0019(3)
C9 0.0225(6) 0.0266(6) 0.0268(6) -0.0027(5) 0.0024(5) -0.0001(5)
C29 0.0200(6) 0.0217(6) 0.0231(6) -0.0015(5) 0.0038(4) 0.0020(5)
C18 0.0197(6) 0.0234(6) 0.0252(6) -0.0011(5) 0.0023(5) -0.0017(5)
O4 0.0268(4) 0.0278(5) 0.0276(4) -0.0077(4) 0.0020(3) 0.0020(4)
C11 0.0236(6) 0.0287(7) 0.0256(6) -0.0025(5) 0.0038(5) -0.0012(5)
C15 0.0228(6) 0.0255(6) 0.0247(6) 0.0000(5) 0.0047(5) -0.0025(5)
C25 0.0226(6) 0.0247(6) 0.0238(6) 0.0012(5) 0.0012(5) -0.0006(5)
C23 0.0227(6) 0.0238(6) 0.0362(7) -0.0076(5) 0.0022(5) 0.0032(5)
C4 0.0204(6) 0.0220(6) 0.0222(6) 0.0026(5) 0.0041(4) 0.0001(5)
C17 0.0155(5) 0.0222(6) 0.0227(6) -0.0025(5) 0.0008(4) -0.0033(4)
C10 0.0201(6) 0.0192(6) 0.0230(6) 0.0017(4) 0.0020(4) -0.0025(4)
C24 0.0259(6) 0.0221(6) 0.0342(7) 0.0014(5) -0.0023(5) 0.0028(5)
C22 0.0174(5) 0.0244(6) 0.0279(6) -0.0067(5) 0.0025(5) -0.0032(5)
C7 0.0185(6) 0.0369(7) 0.0383(7) -0.0020(6) -0.0003(5) 0.0029(5)
C8 0.0231(6) 0.0345(7) 0.0308(7) -0.0033(5) -0.0017(5) -0.0028(5)
C19 0.0253(6) 0.0314(7) 0.0256(6) 0.0038(5) 0.0013(5) -0.0054(5)
C20 0.0276(6) 0.0420(8) 0.0221(6) -0.0042(5) 0.0060(5) -0.0091(6)
N2 0.0182(5) 0.0224(5) 0.0215(5) -0.0024(4) 0.0031(4) 0.0008(4)
N1 0.0178(5) 0.0230(5) 0.0228(5) 0.0017(4) 0.0032(4) 0.0011(4)
C12 0.0317(7) 0.0346(7) 0.0254(6) -0.0049(5) -0.0022(5) -0.0034(6)
C13 0.0230(6) 0.0321(7) 0.0359(7) -0.0013(6) -0.0060(5) -0.0031(5)
C14 0.0195(6) 0.0290(7) 0.0379(7) -0.0001(5) 0.0042(5) -0.0017(5)
C21 0.0237(6) 0.0339(7) 0.0299(6) -0.0109(5) 0.0075(5) -0.0032(5)
C28 0.0197(6) 0.0207(6) 0.0190(5) 0.0017(4) 0.0045(4) 0.0016(4)
C26 0.0183(5) 0.0215(6) 0.0192(5) 0.0024(4) 0.0035(4) -0.0003(4)
C16 0.0149(5) 0.0213(6) 0.0229(6) -0.0018(5) 0.0012(4) -0.0021(4)
B4 0.0188(6) 0.0229(7) 0.0228(7) -0.0007(5) 0.0039(5) 0.0014(5)
C6 0.0191(6) 0.0298(7) 0.0321(7) -0.0010(5) 0.0043(5) 0.0036(5)
C2 0.0211(6) 0.0224(6) 0.0192(5) 0.0005(5) 0.0041(4) -0.0015(5)
C27 0.0191(5) 0.0219(6) 0.0195(5) 0.0028(4) 0.0045(4) -0.0013(4)

loop_
_atom_type_symbol
_atom_type_description
_atom_type_scat_dispersion_real
_atom_type_scat_dispersion_imag
_atom_type_scat_source
C C 0.0181 0.0091 'International Tables Vol C Tables 4.2.6.8 and 6.1.1.4'
H H 0.0000 0.0000 'International Tables Vol C Tables 4.2.6.8 and 6.1.1.4'
N N 0.0311 0.0180 'International Tables Vol C Tables 4.2.6.8 and 6.1.1.4'
O O 0.0492 0.0322 'International Tables Vol C Tables 4.2.6.8 and 6.1.1.4'
B B 0.0090 0.0039 'International Tables Vol C Tables 4.2.6.8 and 6.1.1.4'
F F 0.0727 0.0534 'International Tables Vol C Tables 4.2.6.8 and 6.1.1.4'

loop_
_geom_angle_atom_site_label_1
_geom_angle_atom_site_label_2
_geom_angle_atom_site_label_3
_geom_angle
C8 C9 C4 120.07(12)
C8 C9 H9 120.0
C4 C9 H9 120.0
C28 C29 C4 121.57(11)
C28 C29 H29 119.2
C4 C29 H29 119.2
C19 C18 C17 121.12(11)
C19 C18 H18 119.4
C17 C18 H18 119.4
C12 C11 C10 120.25(11)
C12 C11 H11 119.9
C10 C11 H11 119.9
C14 C15 C10 120.97(11)
C14 C15 H15 119.5
C10 C15 H15 119.5
C16 C25 C24 121.20(11)
C16 C25 H25 119.4
C24 C25 H25 119.4
C24 C23 C22 121.01(11)
C24 C23 H23 119.5
C22 C23 H23 119.5
N1 C4 C9 119.87(10)
N1 C4 C29 118.80(10)
C9 C4 C29 121.32(11)
C18 C17 C22 118.57(10)
C18 C17 C16 122.75(10)
C22 C17 C16 118.65(10)
C11 C10 C15 118.43(11)
C11 C10 C27 120.35(10)
C15 C10 C27 121.12(10)
C23 C24 C25 120.05(11)
C23 C24 H24 120.0
C25 C24 H24 120.0
C23 C22 C21 122.17(11)
C23 C22 C17 119.14(11)
C21 C22 C17 118.66(11)
C6 C7 C8 118.84(11)
C6 C7 H7 120.6
C8 C7 H7 120.6
C9 C8 C7 119.50(12)
C9 C8 H8 120.2
C7 C8 H8 120.2
C18 C19 C20 120.15(12)
C18 C19 H19 119.9
C20 C19 H19 119.9
C21 C20 C19 120.48(11)
C21 C20 H20 119.8
C19 C20 H20 119.8
C28 N2 C2 108.79(9)
C28 N2 B4 123.29(9)
C2 N2 B4 126.81(10)
C6 N1 C4 119.51(10)
C6 N1 B4 115.84(10)
C4 N1 B4 124.59(9)
C13 C12 C11 120.59(12)
C13 C12 H12 119.7
C11 C12 H12 119.7
C12 C13 C14 119.79(11)
C12 C13 H13 120.1
C14 C13 H13 120.1
C15 C14 C13 119.93(12)
C15 C14 H14 120.0
C13 C14 H14 120.0
C20 C21 C22 120.92(12)
C20 C21 H21 119.5
C22 C21 H21 119.5
C29 C28 N2 123.27(10)
C29 C28 C26 127.84(11)
N2 C28 C26 108.85(10)
C27 C26 C28 108.02(10)
C27 C26 C16 129.70(10)
C28 C26 C16 122.20(10)
C25 C16 C17 119.86(11)
C25 C16 C26 119.74(10)
C17 C16 C26 120.37(10)
F2 B4 F1 109.81(10)
F2 B4 N2 112.21(10)
F1 B4 N2 112.91(10)
F2 B4 N1 107.31(9)
F1 B4 N1 107.07(9)
N2 B4 N1 107.21(9)
N1 C6 C7 122.21(12)
N1 C6 H6 118.9
C7 C6 H6 118.9
O4 C2 N2 124.99(11)
O4 C2 C27 128.14(10)
N2 C2 C27 106.86(9)
C26 C27 C10 128.68(11)
C26 C27 C2 107.36(10)
C10 C27 C2 123.92(10)

loop_
_geom_bond_atom_site_label_1
_geom_bond_atom_site_label_2
_geom_bond_distance
F1 B4 1.3825(15)
F2 B4 1.3773(15)
C9 C8 1.3734(17)
C9 C4 1.3970(17)
C9 H9 0.9300
C29 C28 1.3450(16)
C29 C4 1.4420(16)
C29 H29 0.9300
C18 C19 1.3667(17)
C18 C17 1.4191(16)
C18 H18 0.9300
O4 C2 1.2154(14)
C11 C12 1.3879(17)
C11 C10 1.3960(17)
C11 H11 0.9300
C15 C14 1.3831(17)
C15 C10 1.4008(16)
C15 H15 0.9300
C25 C16 1.3736(17)
C25 C24 1.4064(17)
C25 H25 0.9300
C23 C24 1.3653(18)
C23 C22 1.4156(18)
C23 H23 0.9300
C4 N1 1.3611(15)
C17 C22 1.4261(16)
C17 C16 1.4301(16)
C10 C27 1.4739(15)
C24 H24 0.9300
C22 C21 1.4203(17)
C7 C6 1.3693(18)
C7 C8 1.3887(19)
C7 H7 0.9300
C8 H8 0.9300
C19 C20 1.4080(19)
C19 H19 0.9300
C20 C21 1.3645(19)
C20 H20 0.9300
N2 C28 1.3837(15)
N2 C2 1.3941(15)
N2 B4 1.5276(15)
N1 C6 1.3572(15)
N1 B4 1.6051(16)
C12 C13 1.3831(19)
C12 H12 0.9300
C13 C14 1.3854(19)
C13 H13 0.9300
C14 H14 0.9300
C21 H21 0.9300
C28 C26 1.4652(15)
C26 C27 1.3530(16)
C26 C16 1.4818(16)
C6 H6 0.9300
C2 C27 1.5081(16)

loop_
_geom_hbond_atom_site_label_D
_geom_hbond_atom_site_label_H
_geom_hbond_atom_site_label_A
_geom_hbond_distance_DH
_geom_hbond_distance_HA
_geom_hbond_distance_DA
_geom_hbond_angle_DHA
_geom_hbond_site_symmetry_A
C29 H29 F1 0.93 2.46 3.2485(14) 142.8 2_655
C9 H9 F1 0.93 2.46 3.2427(14) 141.6 2_655
C9 H9 F1 0.93 2.46 3.2427(14) 141.6 2_655
C29 H29 F1 0.93 2.46 3.2485(14) 142.8 2_655

loop_
_geom_torsion_atom_site_label_1
_geom_torsion_atom_site_label_2
_geom_torsion_atom_site_label_3
_geom_torsion_atom_site_label_4
_geom_torsion
C8 C9 C4 N1 -0.32(18)
C8 C9 C4 C29 178.66(11)
C28 C29 C4 N1 3.16(17)
C28 C29 C4 C9 -175.83(11)
C19 C18 C17 C22 -1.14(16)
C19 C18 C17 C16 -178.90(11)
C12 C11 C10 C15 2.19(18)
C12 C11 C10 C27 -174.14(11)
C14 C15 C10 C11 -1.91(18)
C14 C15 C10 C27 174.40(11)
C22 C23 C24 C25 -1.55(18)
C16 C25 C24 C23 1.74(18)
C24 C23 C22 C21 -178.88(11)
C24 C23 C22 C17 -0.88(18)
C18 C17 C22 C23 -174.77(10)
C16 C17 C22 C23 3.08(16)
C18 C17 C22 C21 3.30(16)
C16 C17 C22 C21 -178.84(10)
C4 C9 C8 C7 0.62(19)
C6 C7 C8 C9 -0.5(2)
C17 C18 C19 C20 -1.39(18)
C18 C19 C20 C21 1.70(18)
C9 C4 N1 C6 -0.13(17)
C29 C4 N1 C6 -179.13(11)
C9 C4 N1 B4 -177.31(10)
C29 C4 N1 B4 3.69(16)
C10 C11 C12 C13 -0.8(2)
C11 C12 C13 C14 -0.9(2)
C10 C15 C14 C13 0.22(19)
C12 C13 C14 C15 1.2(2)
C19 C20 C21 C22 0.57(18)
C23 C22 C21 C20 174.95(12)
C17 C22 C21 C20 -3.07(17)
C4 C29 C28 N2 -1.11(18)
C4 C29 C28 C26 -178.46(11)
C2 N2 C28 C29 -176.81(11)
B4 N2 C28 C29 -8.12(17)
C2 N2 C28 C26 0.98(12)
B4 N2 C28 C26 169.67(10)
C29 C28 C26 C27 174.59(11)
N2 C28 C26 C27 -3.07(13)
C29 C28 C26 C16 -2.33(18)
N2 C28 C26 C16 -179.98(10)
C24 C25 C16 C17 0.54(17)
C24 C25 C16 C26 178.64(10)
C18 C17 C16 C25 174.84(11)
C22 C17 C16 C25 -2.92(16)
C18 C17 C16 C26 -3.25(16)
C22 C17 C16 C26 178.99(10)
C27 C26 C16 C25 -62.03(17)
C28 C26 C16 C25 114.15(12)
C27 C26 C16 C17 116.06(13)
C28 C26 C16 C17 -67.76(14)
C28 N2 B4 F2 -104.89(12)
C2 N2 B4 F2 61.70(15)
C28 N2 B4 F1 130.37(11)
C2 N2 B4 F1 -63.05(15)
C28 N2 B4 N1 12.69(14)
C2 N2 B4 N1 179.27(10)
C6 N1 B4 F2 -67.27(13)
C4 N1 B4 F2 110.00(12)
C6 N1 B4 F1 50.57(13)
C4 N1 B4 F1 -132.16(11)
C6 N1 B4 N2 171.99(10)
C4 N1 B4 N2 -10.73(15)
C4 N1 C6 C7 0.28(18)
B4 N1 C6 C7 177.70(12)
C8 C7 C6 N1 0.0(2)
C28 N2 C2 O4 -177.39(11)
B4 N2 C2 O4 14.43(18)
C28 N2 C2 C27 1.24(12)
B4 N2 C2 C27 -166.94(10)
C28 C26 C27 C10 -174.04(11)
C16 C26 C27 C10 2.6(2)
C28 C26 C27 C2 3.71(12)
C16 C26 C27 C2 -179.69(11)
C11 C10 C27 C26 146.13(13)
C15 C10 C27 C26 -30.10(18)
C11 C10 C27 C2 -31.28(17)
C15 C10 C27 C2 152.48(11)
O4 C2 C27 C26 175.40(12)
N2 C2 C27 C26 -3.17(12)
O4 C2 C27 C10 -6.71(19)
N2 C2 C27 C10 174.71(10)
